data_4326781
loop_
_publ_author_name
'Amit Majumdar'
'R. H. Holm'

_publ_contact_author_address
;Department of Chemistry and Chemical Biology
Harvard University
12 Oxford Street
Cambridge, MA 02138
;
_publ_contact_author_email holm@chemistry.harvard.edu
_publ_contact_author_name 'Prof. Richard H. Holm'
_publ_contact_author_phone 617-496-3215
_publ_section_title
;
 Specific Incorporation of Chalcogenide Bridge Atoms in
 Molybdenum/Tungsten-Iron-Sulfur Single Cubane Clusters
;
_journal_name_full 'Inorganic Chemistry'
_journal_page_first 11242
_journal_page_last 11251
_journal_paper_doi 10.1021/ic2018117
_journal_volume 50
_journal_year 2011
_chemical_formula_moiety 'C21 H48 Fe3 N3 S6 Se W'
_chemical_formula_sum 'C21 H48 Fe3 N3 S6 Se W'
_chemical_formula_weight 965.39
_chemical_name_systematic
; 
 ? 
;
_space_group_IT_number 33
_symmetry_cell_setting orthorhombic
_symmetry_space_group_name_Hall 'P 2c -2n'
_symmetry_space_group_name_H-M 'P n a 21'
_atom_sites_solution_hydrogens geom
_atom_sites_solution_primary direct
_atom_sites_solution_secondary difmap
_audit_creation_method SHELXL-97
_cell_angle_alpha 90.00
_cell_angle_beta 90.00
_cell_angle_gamma 90.00
_cell_formula_units_Z 4
_cell_length_a 19.982(3)
_cell_length_b 16.568(2)
_cell_length_c 9.7591(12)
_cell_measurement_reflns_used 19213
_cell_measurement_temperature 15(1)
_cell_measurement_theta_max 16.20
_cell_measurement_theta_min 2.21
_cell_volume 3230.9(7)
_computing_cell_refinement 'SAINT 7.46A (Bruker-AXS, 2009)'
_computing_data_collection 'APEX II v2009.3.0 (Bruker-AXS, 2009)'
_computing_data_reduction 'SAINT 7.46A (Bruker-AXS, 2009)'
_computing_molecular_graphics 'Bruker SHELXTL (Sheldrick, 2008)'
_computing_publication_material 'Bruker SHELXTL (Sheldrick, 2008)'
_computing_structure_refinement 'SHELXL-97 (Sheldrick, 2008)'
_computing_structure_solution 'SHELXS-97 (Sheldrick, 2008)'
_diffrn_ambient_temperature 15(1)
_diffrn_measured_fraction_theta_full 0.999
_diffrn_measured_fraction_theta_max 0.999
_diffrn_measurement_device 'three-circle goniometer with fixed chi'
_diffrn_measurement_device_type 'Bruker D8 goniometer'
_diffrn_measurement_method 'omega and phi scan'
_diffrn_radiation_monochromator 'diamond 1 1 1'
_diffrn_radiation_source synchrotron
_diffrn_radiation_type synchrotron
_diffrn_radiation_wavelength 0.41328
_diffrn_reflns_av_R_equivalents 0.0645
_diffrn_reflns_av_sigmaI/netI 0.0466
_diffrn_reflns_limit_h_max 26
_diffrn_reflns_limit_h_min -26
_diffrn_reflns_limit_k_max 22
_diffrn_reflns_limit_k_min -20
_diffrn_reflns_limit_l_max 10
_diffrn_reflns_limit_l_min -13
_diffrn_reflns_number 46168
_diffrn_reflns_theta_full 16.23
_diffrn_reflns_theta_max 16.23
_diffrn_reflns_theta_min 0.93
_exptl_absorpt_coefficient_mu 1.491
_exptl_absorpt_correction_T_max 0.9668
_exptl_absorpt_correction_T_min 0.8761
_exptl_absorpt_correction_type multi-scan
_exptl_absorpt_process_details 'SADABS (Sheldrick 2008)'
_exptl_crystal_colour red-brown
_exptl_crystal_density_diffrn 1.985
_exptl_crystal_description needle
_exptl_crystal_F_000 1908
_exptl_crystal_size_max 0.04
_exptl_crystal_size_mid 0.02
_exptl_crystal_size_min 0.01
_refine_diff_density_max 4.204
_refine_diff_density_min -3.746
_refine_diff_density_rms 0.351
_refine_ls_abs_structure_details 'Flack H D (1983), Acta Cryst. A39, 876-881'
_refine_ls_abs_structure_Flack 0.08(4)
_refine_ls_extinction_method none
_refine_ls_goodness_of_fit_ref 1.039
_refine_ls_hydrogen_treatment constr
_refine_ls_matrix_type full
_refine_ls_number_parameters 302
_refine_ls_number_reflns 7624
_refine_ls_number_restraints 157
_refine_ls_restrained_S_all 1.031
_refine_ls_R_factor_all 0.0681
_refine_ls_R_factor_gt 0.0659
_refine_ls_shift/su_max 0.000
_refine_ls_shift/su_mean 0.000
_refine_ls_structure_factor_coef Fsqd
_refine_ls_weighting_details 'calc w=1/[\s^2^(Fo^2^)+(0.1000P)^2^+153.7823P] where P=(Fo^2^+2Fc^2^)/3'
_refine_ls_weighting_scheme calc
_refine_ls_wR_factor_gt 0.1967
_refine_ls_wR_factor_ref 0.1982
_reflns_number_gt 7342
_reflns_number_total 7624
_reflns_threshold_expression >2sigma(I)
_cod_data_source_file ic2018117_si_002_15.cif
_cod_data_source_block dataatAPS
_cod_original_cell_volume 3230.8(7)
_cod_database_code 4326781

loop_
_symmetry_equiv_pos_as_xyz
'x, y, z'
'-x, -y, z+1/2'
'-x+1/2, y+1/2, z+1/2'
'x+1/2, -y+1/2, z'

loop_
_atom_site_label
_atom_site_type_symbol
_atom_site_fract_x
_atom_site_fract_y
_atom_site_fract_z
_atom_site_U_iso_or_equiv
_atom_site_adp_type
_atom_site_occupancy
_atom_site_symmetry_multiplicity
_atom_site_calc_flag
_atom_site_refinement_flags
_atom_site_disorder_assembly
_atom_site_disorder_group
W1 W 0.29859(2) 0.26226(3) 0.25690(7) 0.01035(14) Uani 1 1 d . . .
Se1 Se 0.38132(7) 0.24976(9) -0.11495(16) 0.0148(3) Uani 1 1 d . . .
Fe1 Fe 0.27263(11) 0.27256(12) -0.0118(2) 0.0114(4) Uani 1 1 d . . .
Fe2 Fe 0.36178(10) 0.16449(12) 0.0815(2) 0.0121(4) Uani 1 1 d . . .
Fe3 Fe 0.39418(10) 0.32425(13) 0.0882(2) 0.0128(4) Uani 1 1 d . . .
S1 S 0.25037(17) 0.1636(2) 0.1238(4) 0.0108(6) Uani 1 1 d . . .
S2 S 0.29066(19) 0.3794(2) 0.1258(4) 0.0138(7) Uani 1 1 d . . .
S3 S 0.41262(15) 0.2314(2) 0.2562(5) 0.0146(6) Uani 1 1 d . . .
S4 S 0.18675(18) 0.2912(2) -0.1590(4) 0.0150(7) Uani 1 1 d . A .
S5 S 0.38068(19) 0.0323(2) 0.0528(4) 0.0177(7) Uani 1 1 d . . .
S6 S 0.47974(19) 0.4104(2) 0.0902(4) 0.0176(7) Uani 1 1 d . . .
N1 N 0.2824(6) 0.1960(7) 0.4573(13) 0.0117(9) Uani 1 1 d U . .
N2 N 0.3036(6) 0.3367(7) 0.4615(13) 0.0119(9) Uani 1 1 d U . .
N3 N 0.2017(6) 0.2865(8) 0.3744(13) 0.0132(9) Uani 1 1 d U . .
C1 C 0.2105(7) 0.2105(9) 0.4551(15) 0.0123(10) Uani 1 1 d U . .
H1A H 0.1933 0.2171 0.5474 0.015 Uiso 1 1 calc R . .
H1B H 0.1872 0.1660 0.4115 0.015 Uiso 1 1 calc R . .
C2 C 0.3144(8) 0.2597(8) 0.5434(15) 0.0114(10) Uani 1 1 d U . .
H2A H 0.3617 0.2490 0.5559 0.014 Uiso 1 1 calc R . .
H2B H 0.2931 0.2632 0.6325 0.014 Uiso 1 1 calc R . .
C3 C 0.2290(7) 0.3521(8) 0.4560(15) 0.0124(10) Uani 1 1 d U . .
H3A H 0.2100 0.3518 0.5474 0.015 Uiso 1 1 calc R . .
H3B H 0.2197 0.4038 0.4135 0.015 Uiso 1 1 calc R . .
C4 C 0.2993(7) 0.1108(8) 0.5130(15) 0.0122(10) Uani 1 1 d U . .
C5 C 0.2809(7) 0.0500(8) 0.4047(15) 0.0123(16) Uani 1 1 d U . .
H5A H 0.2387 0.0644 0.3647 0.018 Uiso 1 1 calc R . .
H5B H 0.2776 -0.0026 0.4454 0.018 Uiso 1 1 calc R . .
H5C H 0.3148 0.0494 0.3348 0.018 Uiso 1 1 calc R . .
C6 C 0.3731(7) 0.1058(8) 0.5454(15) 0.0136(16) Uani 1 1 d U . .
H6A H 0.3976 0.1399 0.4835 0.020 Uiso 1 1 calc R . .
H6B H 0.3880 0.0511 0.5354 0.020 Uiso 1 1 calc R . .
H6C H 0.3806 0.1234 0.6379 0.020 Uiso 1 1 calc R . .
C7 C 0.2618(7) 0.0935(8) 0.6464(14) 0.0127(16) Uani 1 1 d U . .
H7A H 0.2635 0.1403 0.7044 0.019 Uiso 1 1 calc R . .
H7B H 0.2822 0.0487 0.6924 0.019 Uiso 1 1 calc R . .
H7C H 0.2159 0.0808 0.6260 0.019 Uiso 1 1 calc R . .
C8 C 0.3438(7) 0.4082(8) 0.5159(15) 0.0128(11) Uani 1 1 d U . .
C9 C 0.4146(7) 0.3821(8) 0.5377(15) 0.0135(16) Uani 1 1 d U . .
H9A H 0.4158 0.3390 0.6034 0.020 Uiso 1 1 calc R . .
H9B H 0.4404 0.4268 0.5712 0.020 Uiso 1 1 calc R . .
H9C H 0.4331 0.3637 0.4525 0.020 Uiso 1 1 calc R . .
C10 C 0.3142(7) 0.4343(8) 0.6538(15) 0.0135(16) Uani 1 1 d U . .
H10A H 0.2725 0.4616 0.6387 0.020 Uiso 1 1 calc R . .
H10B H 0.3448 0.4701 0.6992 0.020 Uiso 1 1 calc R . .
H10C H 0.3067 0.3876 0.7099 0.020 Uiso 1 1 calc R . .
C11 C 0.3430(7) 0.4758(8) 0.4130(15) 0.0140(16) Uani 1 1 d U . .
H11A H 0.3610 0.4570 0.3276 0.021 Uiso 1 1 calc R . .
H11B H 0.3697 0.5198 0.4463 0.021 Uiso 1 1 calc R . .
H11C H 0.2978 0.4938 0.3994 0.021 Uiso 1 1 calc R . .
C12 C 0.1299(7) 0.3007(9) 0.3296(16) 0.0150(11) Uani 1 1 d U . .
C13 C 0.1047(9) 0.2329(10) 0.2217(17) 0.0219(18) Uani 1 1 d U . .
H13A H 0.1051 0.2550 0.1308 0.033 Uiso 1 1 calc R . .
H13B H 0.0601 0.2164 0.2449 0.033 Uiso 1 1 calc R . .
H13C H 0.1341 0.1871 0.2255 0.033 Uiso 1 1 calc R . .
C14 C 0.1263(7) 0.3823(9) 0.2445(18) 0.0189(16) Uani 1 1 d U . .
H14A H 0.1276 0.4274 0.3062 0.028 Uiso 1 1 calc R . .
H14B H 0.0855 0.3837 0.1928 0.028 Uiso 1 1 calc R . .
H14C H 0.1638 0.3851 0.1830 0.028 Uiso 1 1 calc R . .
C15 C 0.0854(8) 0.3067(10) 0.4532(16) 0.0186(17) Uani 1 1 d U . .
H15A H 0.0641 0.2557 0.4690 0.028 Uiso 1 1 calc R . .
H15B H 0.0520 0.3473 0.4380 0.028 Uiso 1 1 calc R . .
H15C H 0.1118 0.3210 0.5318 0.028 Uiso 1 1 calc R . .
C16 C 0.1315(7) 0.2102(9) -0.1498(15) 0.0150(7) Uani 1 1 d . . .
H16A H 0.1359 0.1760 -0.2300 0.018 Uiso 0.62(3) 1 calc PR A 1
H16B H 0.1403 0.1780 -0.0687 0.018 Uiso 0.62(3) 1 calc PR A 1
H16C H 0.1554 0.1637 -0.1851 0.018 Uiso 0.38(3) 1 calc PR A 2
H16D H 0.1241 0.2000 -0.0531 0.018 Uiso 0.38(3) 1 calc PR A 2
C17 C 0.0628(12) 0.2461(15) -0.143(3) 0.0150(7) Uani 0.62(3) 1 d P A 1
H17A H 0.0520 0.2587 -0.0499 0.022 Uiso 0.62(3) 1 calc PR A 1
H17B H 0.0309 0.2080 -0.1784 0.022 Uiso 0.62(3) 1 calc PR A 1
H17C H 0.0615 0.2944 -0.1974 0.022 Uiso 0.62(3) 1 calc PR A 1
C17B C 0.0653(18) 0.209(2) -0.215(4) 0.0150(7) Uani 0.38(3) 1 d P A 2
H17D H 0.0627 0.2511 -0.2819 0.022 Uiso 0.38(3) 1 calc PR A 2
H17E H 0.0315 0.2172 -0.1462 0.022 Uiso 0.38(3) 1 calc PR A 2
H17F H 0.0584 0.1577 -0.2582 0.022 Uiso 0.38(3) 1 calc PR A 2
C18 C 0.4718(11) 0.0264(15) 0.024(2) 0.042(3) Uani 1 1 d . . .
H18A H 0.4940 0.0619 0.0886 0.050 Uiso 1 1 calc R . .
H18B H 0.4865 -0.0282 0.0429 0.050 Uiso 1 1 calc R . .
C19 C 0.4933(11) 0.0488(14) -0.118(2) 0.042(3) Uani 1 1 d . . .
H19A H 0.5187 0.0053 -0.1575 0.062 Uiso 1 1 calc R . .
H19B H 0.5205 0.0966 -0.1150 0.062 Uiso 1 1 calc R . .
H19C H 0.4545 0.0590 -0.1739 0.062 Uiso 1 1 calc R . .
C20 C 0.4641(10) 0.4644(10) -0.0769(18) 0.027(4) Uani 1 1 d . . .
H20A H 0.5064 0.4824 -0.1147 0.033 Uiso 1 1 calc R . .
H20B H 0.4440 0.4271 -0.1417 0.033 Uiso 1 1 calc R . .
C21 C 0.4186(9) 0.5358(13) -0.058(2) 0.032(4) Uani 1 1 d . . .
H21A H 0.4033 0.5542 -0.1460 0.048 Uiso 1 1 calc R . .
H21B H 0.4426 0.5784 -0.0132 0.048 Uiso 1 1 calc R . .
H21C H 0.3808 0.5203 -0.0031 0.048 Uiso 1 1 calc R . .

loop_
_atom_site_aniso_label
_atom_site_aniso_U_11
_atom_site_aniso_U_22
_atom_site_aniso_U_33
_atom_site_aniso_U_23
_atom_site_aniso_U_13
_atom_site_aniso_U_12
W1 0.0139(2) 0.0086(2) 0.0086(2) -0.0008(3) -0.0031(2) -0.00092(17)
Se1 0.0168(6) 0.0158(6) 0.0118(7) -0.0017(5) -0.0014(6) -0.0020(5)
Fe1 0.0166(10) 0.0096(9) 0.0082(10) 0.0003(7) -0.0047(8) -0.0012(7)
Fe2 0.0144(9) 0.0136(9) 0.0082(9) -0.0021(8) -0.0014(8) 0.0011(7)
Fe3 0.0147(9) 0.0126(9) 0.0111(10) 0.0005(7) -0.0019(8) -0.0051(7)
S1 0.0143(15) 0.0104(14) 0.0076(14) -0.0030(12) 0.0002(12) -0.0016(12)
S2 0.0193(17) 0.0111(15) 0.0111(16) 0.0019(13) -0.0011(13) 0.0002(13)
S3 0.0143(13) 0.0193(14) 0.0100(14) -0.0022(17) -0.0012(19) -0.0031(11)
S4 0.0123(14) 0.0228(17) 0.0099(16) 0.0002(13) -0.0031(12) 0.0030(12)
S5 0.0197(17) 0.0162(16) 0.0173(19) -0.0060(14) 0.0012(14) 0.0011(13)
S6 0.0189(16) 0.0186(16) 0.0153(17) 0.0017(14) -0.0058(15) -0.0046(14)
N1 0.014(2) 0.0112(17) 0.010(2) -0.0025(17) -0.0007(18) 0.0024(16)
N2 0.014(2) 0.0108(18) 0.011(2) -0.0016(17) -0.0019(18) 0.0029(17)
N3 0.0146(19) 0.0134(19) 0.012(2) -0.0023(18) -0.0014(18) 0.0028(16)
C1 0.014(2) 0.0122(19) 0.011(2) -0.0027(19) -0.0009(19) 0.0022(17)
C2 0.014(2) 0.0104(18) 0.010(2) -0.0017(18) -0.0014(19) 0.0025(17)
C3 0.014(2) 0.0120(19) 0.011(2) -0.0020(19) -0.0017(19) 0.0033(17)
C4 0.015(2) 0.0107(19) 0.011(2) -0.0027(19) -0.001(2) 0.0023(18)
C5 0.015(4) 0.011(3) 0.011(3) -0.003(3) 0.001(3) 0.003(3)
C6 0.016(3) 0.011(3) 0.015(4) 0.000(3) -0.002(3) 0.001(3)
C7 0.017(3) 0.010(3) 0.011(3) -0.004(2) -0.001(3) -0.002(3)
C8 0.016(2) 0.011(2) 0.012(2) -0.001(2) -0.002(2) 0.0019(19)
C9 0.015(3) 0.012(3) 0.013(4) 0.000(3) -0.003(3) 0.001(2)
C10 0.016(4) 0.011(3) 0.013(3) -0.002(2) -0.001(3) -0.001(3)
C11 0.019(4) 0.010(3) 0.012(3) -0.001(3) -0.003(3) 0.002(3)
C12 0.015(2) 0.017(2) 0.013(2) -0.002(2) -0.003(2) 0.0024(19)
C13 0.023(4) 0.022(3) 0.020(4) -0.009(3) -0.007(3) 0.004(3)
C14 0.018(4) 0.021(3) 0.018(4) 0.003(3) -0.002(3) 0.005(3)
C15 0.015(3) 0.026(4) 0.015(3) -0.003(3) 0.000(3) -0.002(3)
C16 0.0123(14) 0.0228(17) 0.0099(16) 0.0002(13) -0.0031(12) 0.0030(12)
C17 0.0123(14) 0.0228(17) 0.0099(16) 0.0002(13) -0.0031(12) 0.0030(12)
C17B 0.0123(14) 0.0228(17) 0.0099(16) 0.0002(13) -0.0031(12) 0.0030(12)
C18 0.037(8) 0.049(9) 0.039(9) 0.000(7) 0.009(7) 0.005(7)
C19 0.037(8) 0.049(9) 0.039(9) 0.000(7) 0.009(7) 0.005(7)
C20 0.040(10) 0.025(8) 0.017(8) 0.002(6) 0.003(7) -0.010(7)
C21 0.024(8) 0.046(11) 0.025(9) 0.010(8) -0.003(7) 0.001(8)

loop_
_atom_type_symbol
_atom_type_description
_atom_type_scat_dispersion_real
_atom_type_scat_dispersion_imag
_atom_type_scat_source
C C 0.0000 0.0000 'International Tables Vol C Tables 4.2.6.8 and 6.1.1.4'
H H 0.0000 0.0000 'International Tables Vol C Tables 4.2.6.8 and 6.1.1.4'
Fe Fe 0.1990 0.3060 'International Tables Vol C Tables 4.2.6.8 and 6.1.1.4'
N N 0.0000 0.0010 'International Tables Vol C Tables 4.2.6.8 and 6.1.1.4'
S S 0.0440 0.0410 'International Tables Vol C Tables 4.2.6.8 and 6.1.1.4'
Se Se 0.2910 0.8640 'International Tables Vol C Tables 4.2.6.8 and 6.1.1.4'
W W -0.4860 2.7770 'International Tables Vol C Tables 4.2.6.8 and 6.1.1.4'

loop_
_geom_angle_atom_site_label_1
_geom_angle_atom_site_label_2
_geom_angle_atom_site_label_3
_geom_angle
N1 W1 N3 62.0(4)
N1 W1 S1 94.8(3)
N3 W1 S1 93.1(3)
N1 W1 S2 150.2(3)
N3 W1 S2 94.1(3)
S1 W1 S2 104.67(13)
N1 W1 S3 92.0(3)
N3 W1 S3 150.0(3)
S1 W1 S3 104.56(13)
S2 W1 S3 104.32(14)
N1 W1 N2 61.8(4)
N3 W1 N2 61.1(4)
S1 W1 N2 150.6(3)
S2 W1 N2 91.8(3)
S3 W1 N2 94.4(3)
N1 W1 Fe2 109.1(3)
N3 W1 Fe2 145.9(3)
S1 W1 Fe2 53.53(10)
S2 W1 Fe2 100.67(11)
S3 W1 Fe2 53.46(12)
N2 W1 Fe2 147.4(3)
N1 W1 Fe1 148.0(3)
N3 W1 Fe1 108.4(3)
S1 W1 Fe1 53.92(10)
S2 W1 Fe1 52.85(10)
S3 W1 Fe1 101.55(14)
N2 W1 Fe1 143.8(3)
Fe2 W1 Fe1 60.21(7)
N1 W1 Fe3 143.6(3)
N3 W1 Fe3 146.2(3)
S1 W1 Fe3 102.73(10)
S2 W1 Fe3 53.23(11)
S3 W1 Fe3 52.89(12)
N2 W1 Fe3 106.6(3)
Fe2 W1 Fe3 60.66(6)
Fe1 W1 Fe3 61.30(7)
Fe3 Se1 Fe2 69.81(8)
Fe3 Se1 Fe1 70.46(8)
Fe2 Se1 Fe1 67.43(8)
S2 Fe1 S4 113.16(16)
S2 Fe1 S1 107.92(15)
S4 Fe1 S1 109.21(16)
S2 Fe1 Se1 103.11(13)
S4 Fe1 Se1 115.95(14)
S1 Fe1 Se1 107.00(12)
S2 Fe1 W1 55.62(11)
S4 Fe1 W1 141.13(14)
S1 Fe1 W1 54.52(10)
Se1 Fe1 W1 102.90(8)
S2 Fe1 Fe2 102.49(13)
S4 Fe1 Fe2 144.16(14)
S1 Fe1 Fe2 53.50(11)
Se1 Fe1 Fe2 56.10(7)
W1 Fe1 Fe2 59.81(6)
S2 Fe1 Fe3 53.34(12)
S4 Fe1 Fe3 148.49(14)
S1 Fe1 Fe3 102.27(12)
Se1 Fe1 Fe3 53.51(7)
W1 Fe1 Fe3 60.15(6)
Fe2 Fe1 Fe3 60.14(8)
S5 Fe2 S1 100.51(15)
S5 Fe2 S3 119.67(16)
S1 Fe2 S3 107.79(15)
S5 Fe2 Se1 116.47(14)
S1 Fe2 Se1 107.92(12)
S3 Fe2 Se1 103.79(13)
S5 Fe2 W1 138.77(14)
S1 Fe2 W1 54.74(10)
S3 Fe2 W1 55.63(10)
Se1 Fe2 W1 103.32(8)
S5 Fe2 Fe1 136.18(14)
S1 Fe2 Fe1 54.10(11)
S3 Fe2 Fe1 103.05(12)
Se1 Fe2 Fe1 56.47(7)
W1 Fe2 Fe1 59.98(6)
S5 Fe2 Fe3 155.84(14)
S1 Fe2 Fe3 103.60(12)
S3 Fe2 Fe3 53.32(11)
Se1 Fe2 Fe3 53.99(7)
W1 Fe2 Fe3 60.56(6)
Fe1 Fe2 Fe3 61.19(8)
S6 Fe3 S3 107.59(15)
S6 Fe3 S2 115.83(16)
S3 Fe3 S2 107.47(15)
S6 Fe3 Se1 115.35(15)
S3 Fe3 Se1 105.67(14)
S2 Fe3 Se1 104.24(13)
S6 Fe3 W1 140.78(15)
S3 Fe3 W1 54.80(9)
S2 Fe3 W1 54.58(10)
Se1 Fe3 W1 103.62(8)
S6 Fe3 Fe2 143.60(14)
S3 Fe3 Fe2 53.12(11)
S2 Fe3 Fe2 100.19(12)
Se1 Fe3 Fe2 56.20(7)
W1 Fe3 Fe2 58.78(6)
S6 Fe3 Fe1 151.57(14)
S3 Fe3 Fe1 100.81(11)
S2 Fe3 Fe1 52.01(11)
Se1 Fe3 Fe1 56.04(7)
W1 Fe3 Fe1 58.55(6)
Fe2 Fe3 Fe1 58.67(7)
Fe2 S1 Fe1 72.40(13)
Fe2 S1 W1 71.74(11)
Fe1 S1 W1 71.56(11)
Fe1 S2 Fe3 74.64(14)
Fe1 S2 W1 71.52(12)
Fe3 S2 W1 72.19(12)
Fe2 S3 Fe3 73.56(16)
Fe2 S3 W1 70.91(11)
Fe3 S3 W1 72.31(12)
C16 S4 Fe1 110.1(5)
C18 S5 Fe2 103.7(8)
C20 S6 Fe3 99.7(6)
C1 N1 C2 108.3(11)
C1 N1 C4 111.8(11)
C2 N1 C4 110.7(11)
C1 N1 W1 92.7(8)
C2 N1 W1 94.7(8)
C4 N1 W1 135.4(9)
C3 N2 C2 107.5(11)
C3 N2 C8 113.6(11)
C2 N2 C8 113.1(11)
C3 N2 W1 91.0(8)
C2 N2 W1 90.7(8)
C8 N2 W1 136.5(9)
C3 N3 C1 107.3(11)
C3 N3 C12 113.4(11)
C1 N3 C12 113.1(11)
C3 N3 W1 95.1(8)
C1 N3 W1 91.0(8)
C12 N3 W1 133.1(10)
N1 C1 N3 105.2(11)
N1 C1 H1A 110.7
N3 C1 H1A 110.7
N1 C1 H1B 110.7
N3 C1 H1B 110.7
H1A C1 H1B 108.8
N1 C2 N2 103.7(11)
N1 C2 H2A 111.0
N2 C2 H2A 111.0
N1 C2 H2B 111.0
N2 C2 H2B 111.0
H2A C2 H2B 109.0
N3 C3 N2 105.3(11)
N3 C3 H3A 110.7
N2 C3 H3A 110.7
N3 C3 H3B 110.7
N2 C3 H3B 110.7
H3A C3 H3B 108.8
C5 C4 C6 110.4(12)
C5 C4 C7 110.6(11)
C6 C4 C7 106.9(12)
C5 C4 N1 108.1(11)
C6 C4 N1 109.6(11)
C7 C4 N1 111.2(11)
C4 C5 H5A 109.5
C4 C5 H5B 109.5
H5A C5 H5B 109.5
C4 C5 H5C 109.5
H5A C5 H5C 109.5
H5B C5 H5C 109.5
C4 C6 H6A 109.5
C4 C6 H6B 109.5
H6A C6 H6B 109.5
C4 C6 H6C 109.5
H6A C6 H6C 109.5
H6B C6 H6C 109.5
C4 C7 H7A 109.5
C4 C7 H7B 109.5
H7A C7 H7B 109.5
C4 C7 H7C 109.5
H7A C7 H7C 109.5
H7B C7 H7C 109.5
C9 C8 C11 108.7(12)
C9 C8 N2 108.9(11)
C11 C8 N2 109.9(12)
C9 C8 C10 108.8(12)
C11 C8 C10 111.8(11)
N2 C8 C10 108.7(11)
C8 C9 H9A 109.5
C8 C9 H9B 109.5
H9A C9 H9B 109.5
C8 C9 H9C 109.5
H9A C9 H9C 109.5
H9B C9 H9C 109.5
C8 C10 H10A 109.5
C8 C10 H10B 109.5
H10A C10 H10B 109.5
C8 C10 H10C 109.5
H10A C10 H10C 109.5
H10B C10 H10C 109.5
C8 C11 H11A 109.5
C8 C11 H11B 109.5
H11A C11 H11B 109.5
C8 C11 H11C 109.5
H11A C11 H11C 109.5
H11B C11 H11C 109.5
C15 C12 N3 109.8(12)
C15 C12 C14 109.7(12)
N3 C12 C14 108.9(12)
C15 C12 C13 112.6(13)
N3 C12 C13 111.9(12)
C14 C12 C13 103.7(12)
C12 C13 H13A 109.5
C12 C13 H13B 109.5
H13A C13 H13B 109.5
C12 C13 H13C 109.5
H13A C13 H13C 109.5
H13B C13 H13C 109.5
C12 C14 H14A 109.5
C12 C14 H14B 109.5
H14A C14 H14B 109.5
C12 C14 H14C 109.5
H14A C14 H14C 109.5
H14B C14 H14C 109.5
C12 C15 H15A 109.5
C12 C15 H15B 109.5
H15A C15 H15B 109.5
C12 C15 H15C 109.5
H15A C15 H15C 109.5
H15B C15 H15C 109.5
C17B C16 C17 36.6(18)
C17B C16 S4 124.1(19)
C17 C16 S4 106.1(13)
C17B C16 H16A 74.1
C17 C16 H16A 110.5
S4 C16 H16A 110.5
C17B C16 H16B 120.6
C17 C16 H16B 110.5
S4 C16 H16B 110.5
H16A C16 H16B 108.7
C17B C16 H16C 106.3
C17 C16 H16C 141.5
S4 C16 H16C 106.3
H16A C16 H16C 37.3
H16B C16 H16C 76.3
C17B C16 H16D 106.3
C17 C16 H16D 83.6
S4 C16 H16D 106.3
H16A C16 H16D 134.2
H16B C16 H16D 30.5
H16C C16 H16D 106.4
C16 C17 H17A 109.5
C16 C17 H17B 109.5
H17A C17 H17B 109.5
C16 C17 H17C 109.5
H17A C17 H17C 109.5
H17B C17 H17C 109.5
C16 C17B H17D 109.5
C16 C17B H17E 109.5
H17D C17B H17E 109.5
C16 C17B H17F 109.5
H17D C17B H17F 109.5
H17E C17B H17F 109.5
C19 C18 S5 114.3(17)
C19 C18 H18A 108.7
S5 C18 H18A 108.7
C19 C18 H18B 108.7
S5 C18 H18B 108.7
H18A C18 H18B 107.6
C18 C19 H19A 109.5
C18 C19 H19B 109.5
H19A C19 H19B 109.5
C18 C19 H19C 109.5
H19A C19 H19C 109.5
H19B C19 H19C 109.5
C21 C20 S6 111.6(13)
C21 C20 H20A 109.3
S6 C20 H20A 109.3
C21 C20 H20B 109.3
S6 C20 H20B 109.3
H20A C20 H20B 108.0
C20 C21 H21A 109.5
C20 C21 H21B 109.5
H21A C21 H21B 109.5
C20 C21 H21C 109.5
H21A C21 H21C 109.5
H21B C21 H21C 109.5

loop_
_geom_bond_atom_site_label_1
_geom_bond_atom_site_label_2
_geom_bond_distance
W1 N1 2.266(13)
W1 N3 2.285(12)
W1 S1 2.299(3)
W1 S2 2.331(4)
W1 S3 2.335(3)
W1 N2 2.349(13)
W1 Fe2 2.674(2)
W1 Fe1 2.678(2)
W1 Fe3 2.723(2)
Se1 Fe3 2.349(3)
Se1 Fe2 2.413(3)
Se1 Fe1 2.424(3)
Fe1 S2 2.251(4)
Fe1 S4 2.260(4)
Fe1 S1 2.281(4)
Fe1 Fe2 2.685(3)
Fe1 Fe3 2.754(3)
Fe2 S5 2.240(4)
Fe2 S1 2.264(4)
Fe2 S3 2.273(5)
Fe2 Fe3 2.726(3)
Fe3 S6 2.227(4)
Fe3 S3 2.279(5)
Fe3 S2 2.291(4)
S4 C16 1.741(16)
S5 C18 1.84(2)
S6 C20 1.886(18)
N1 C1 1.458(17)
N1 C2 1.493(18)
N1 C4 1.550(18)
N2 C3 1.511(17)
N2 C2 1.521(18)
N2 C8 1.526(18)
N3 C3 1.453(18)
N3 C1 1.496(19)
N3 C12 1.519(18)
C1 H1A 0.9700
C1 H1B 0.9700
C2 H2A 0.9700
C2 H2B 0.9700
C3 H3A 0.9700
C3 H3B 0.9700
C4 C5 1.506(19)
C4 C6 1.509(19)
C4 C7 1.53(2)
C5 H5A 0.9600
C5 H5B 0.9600
C5 H5C 0.9600
C6 H6A 0.9600
C6 H6B 0.9600
C6 H6C 0.9600
C7 H7A 0.9600
C7 H7B 0.9600
C7 H7C 0.9600
C8 C9 1.495(19)
C8 C11 1.50(2)
C8 C10 1.53(2)
C9 H9A 0.9600
C9 H9B 0.9600
C9 H9C 0.9600
C10 H10A 0.9600
C10 H10B 0.9600
C10 H10C 0.9600
C11 H11A 0.9600
C11 H11B 0.9600
C11 H11C 0.9600
C12 C15 1.50(2)
C12 C14 1.59(2)
C12 C13 1.62(2)
C13 H13A 0.9600
C13 H13B 0.9600
C13 H13C 0.9600
C14 H14A 0.9600
C14 H14B 0.9600
C14 H14C 0.9600
C15 H15A 0.9600
C15 H15B 0.9600
C15 H15C 0.9600
C16 C17B 1.47(4)
C16 C17 1.50(3)
C16 H16A 0.9700
C16 H16B 0.9700
C16 H16C 0.9700
C16 H16D 0.9700
C17 H17A 0.9600
C17 H17B 0.9600
C17 H17C 0.9600
C17B H17D 0.9600
C17B H17E 0.9600
C17B H17F 0.9600
C18 C19 1.50(3)
C18 H18A 0.9700
C18 H18B 0.9700
C19 H19A 0.9600
C19 H19B 0.9600
C19 H19C 0.9600
C20 C21 1.50(3)
C20 H20A 0.9700
C20 H20B 0.9700
C21 H21A 0.9600
C21 H21B 0.9600
C21 H21C 0.9600

loop_
_geom_torsion_atom_site_label_1
_geom_torsion_atom_site_label_2
_geom_torsion_atom_site_label_3
_geom_torsion_atom_site_label_4
_geom_torsion
Fe3 Se1 Fe1 S2 20.79(13)
Fe2 Se1 Fe1 S2 96.38(13)
Fe3 Se1 Fe1 S4 145.03(16)
Fe2 Se1 Fe1 S4 -139.39(16)
Fe3 Se1 Fe1 S1 -92.88(13)
Fe2 Se1 Fe1 S1 -17.30(12)
Fe3 Se1 Fe1 W1 -36.43(8)
Fe2 Se1 Fe1 W1 39.16(7)
Fe3 Se1 Fe1 Fe2 -75.58(9)
Fe2 Se1 Fe1 Fe3 75.58(9)
N1 W1 Fe1 S2 147.4(6)
N3 W1 Fe1 S2 80.9(4)
S1 W1 Fe1 S2 160.97(17)
S3 W1 Fe1 S2 -99.32(15)
N2 W1 Fe1 S2 14.9(5)
Fe2 W1 Fe1 S2 -134.52(14)
Fe3 W1 Fe1 S2 -63.81(13)
N1 W1 Fe1 S4 62.5(6)
N3 W1 Fe1 S4 -4.0(4)
S1 W1 Fe1 S4 76.1(2)
S2 W1 Fe1 S4 -84.9(2)
S3 W1 Fe1 S4 175.8(2)
N2 W1 Fe1 S4 -69.9(6)
Fe2 W1 Fe1 S4 140.6(2)
Fe3 W1 Fe1 S4 -148.7(2)
N1 W1 Fe1 S1 -13.6(6)
N3 W1 Fe1 S1 -80.1(3)
S2 W1 Fe1 S1 -160.97(17)
S3 W1 Fe1 S1 99.71(14)
N2 W1 Fe1 S1 -146.0(5)
Fe2 W1 Fe1 S1 64.51(12)
Fe3 W1 Fe1 S1 135.23(13)
N1 W1 Fe1 Se1 -115.4(6)
N3 W1 Fe1 Se1 178.1(3)
S1 W1 Fe1 Se1 -101.83(13)
S2 W1 Fe1 Se1 97.20(14)
S3 W1 Fe1 Se1 -2.12(11)
N2 W1 Fe1 Se1 112.1(5)
Fe2 W1 Fe1 Se1 -37.33(7)
Fe3 W1 Fe1 Se1 33.39(8)
N1 W1 Fe1 Fe2 -78.1(6)
N3 W1 Fe1 Fe2 -144.6(3)
S1 W1 Fe1 Fe2 -64.51(12)
S2 W1 Fe1 Fe2 134.52(14)
S3 W1 Fe1 Fe2 35.20(10)
N2 W1 Fe1 Fe2 149.5(5)
Fe3 W1 Fe1 Fe2 70.72(8)
N1 W1 Fe1 Fe3 -148.8(6)
N3 W1 Fe1 Fe3 144.7(3)
S1 W1 Fe1 Fe3 -135.23(13)
S2 W1 Fe1 Fe3 63.81(13)
S3 W1 Fe1 Fe3 -35.52(10)
N2 W1 Fe1 Fe3 78.7(5)
Fe2 W1 Fe1 Fe3 -70.72(8)
Fe3 Se1 Fe2 S5 -153.91(16)
Fe1 Se1 Fe2 S5 129.57(16)
Fe3 Se1 Fe2 S1 94.04(13)
Fe1 Se1 Fe2 S1 17.53(12)
Fe3 Se1 Fe2 S3 -20.16(11)
Fe1 Se1 Fe2 S3 -96.68(13)
Fe3 Se1 Fe2 W1 37.20(8)
Fe1 Se1 Fe2 W1 -39.31(7)
Fe3 Se1 Fe2 Fe1 76.52(8)
Fe1 Se1 Fe2 Fe3 -76.52(8)
N1 W1 Fe2 S5 19.5(4)
N3 W1 Fe2 S5 -48.5(6)
S1 W1 Fe2 S5 -62.1(2)
S2 W1 Fe2 S5 -162.6(2)
S3 W1 Fe2 S5 97.4(2)
N2 W1 Fe2 S5 86.6(6)
Fe1 W1 Fe2 S5 -127.2(2)
Fe3 W1 Fe2 S5 161.0(2)
N1 W1 Fe2 S1 81.6(3)
N3 W1 Fe2 S1 13.6(6)
S2 W1 Fe2 S1 -100.44(15)
S3 W1 Fe2 S1 159.55(18)
N2 W1 Fe2 S1 148.8(6)
Fe1 W1 Fe2 S1 -65.11(12)
Fe3 W1 Fe2 S1 -136.87(14)
N1 W1 Fe2 S3 -77.9(3)
N3 W1 Fe2 S3 -146.0(6)
S1 W1 Fe2 S3 -159.55(18)
S2 W1 Fe2 S3 100.01(16)
N2 W1 Fe2 S3 -10.8(6)
Fe1 W1 Fe2 S3 135.34(15)
Fe3 W1 Fe2 S3 63.58(14)
N1 W1 Fe2 Se1 -175.7(3)
N3 W1 Fe2 Se1 116.3(6)
S1 W1 Fe2 Se1 102.70(14)
S2 W1 Fe2 Se1 2.26(12)
S3 W1 Fe2 Se1 -97.75(15)
N2 W1 Fe2 Se1 -108.5(6)
Fe1 W1 Fe2 Se1 37.59(8)
Fe3 W1 Fe2 Se1 -34.17(7)
N1 W1 Fe2 Fe1 146.7(3)
N3 W1 Fe2 Fe1 78.7(6)
S1 W1 Fe2 Fe1 65.11(12)
S2 W1 Fe2 Fe1 -35.33(11)
S3 W1 Fe2 Fe1 -135.34(15)
N2 W1 Fe2 Fe1 -146.1(6)
Fe3 W1 Fe2 Fe1 -71.76(8)
N1 W1 Fe2 Fe3 -141.5(3)
N3 W1 Fe2 Fe3 150.5(6)
S1 W1 Fe2 Fe3 136.87(14)
S2 W1 Fe2 Fe3 36.43(11)
S3 W1 Fe2 Fe3 -63.58(14)
N2 W1 Fe2 Fe3 -74.4(6)
Fe1 W1 Fe2 Fe3 71.76(8)
S2 Fe1 Fe2 S5 167.8(2)
S4 Fe1 Fe2 S5 -6.4(4)
S1 Fe1 Fe2 S5 64.6(2)
Se1 Fe1 Fe2 S5 -94.7(2)
W1 Fe1 Fe2 S5 130.7(2)
Fe3 Fe1 Fe2 S5 -158.6(2)
S2 Fe1 Fe2 S1 103.18(17)
S4 Fe1 Fe2 S1 -71.0(3)
Se1 Fe1 Fe2 S1 -159.29(14)
W1 Fe1 Fe2 S1 66.12(12)
Fe3 Fe1 Fe2 S1 136.85(14)
S2 Fe1 Fe2 S3 0.51(18)
S4 Fe1 Fe2 S3 -173.7(2)
S1 Fe1 Fe2 S3 -102.67(17)
Se1 Fe1 Fe2 S3 98.04(14)
W1 Fe1 Fe2 S3 -36.56(12)
Fe3 Fe1 Fe2 S3 34.18(13)
S2 Fe1 Fe2 Se1 -97.53(14)
S4 Fe1 Fe2 Se1 88.3(2)
S1 Fe1 Fe2 Se1 159.29(14)
W1 Fe1 Fe2 Se1 -134.60(8)
Fe3 Fe1 Fe2 Se1 -63.87(8)
S2 Fe1 Fe2 W1 37.06(12)
S4 Fe1 Fe2 W1 -137.1(2)
S1 Fe1 Fe2 W1 -66.12(12)
Se1 Fe1 Fe2 W1 134.60(8)
Fe3 Fe1 Fe2 W1 70.73(7)
S2 Fe1 Fe2 Fe3 -33.67(13)
S4 Fe1 Fe2 Fe3 152.1(3)
S1 Fe1 Fe2 Fe3 -136.85(14)
Se1 Fe1 Fe2 Fe3 63.87(8)
W1 Fe1 Fe2 Fe3 -70.73(7)
Fe2 Se1 Fe3 S6 139.00(16)
Fe1 Se1 Fe3 S6 -148.67(16)
Fe2 Se1 Fe3 S3 20.29(11)
Fe1 Se1 Fe3 S3 92.62(12)
Fe2 Se1 Fe3 S2 -92.85(13)
Fe1 Se1 Fe3 S2 -20.52(12)
Fe2 Se1 Fe3 W1 -36.48(8)
Fe1 Se1 Fe3 W1 35.86(8)
Fe1 Se1 Fe3 Fe2 72.33(8)
Fe2 Se1 Fe3 Fe1 -72.33(8)
N1 W1 Fe3 S6 -55.7(6)
N3 W1 Fe3 S6 71.6(6)
S1 W1 Fe3 S6 -172.5(2)
S2 W1 Fe3 S6 88.5(2)
S3 W1 Fe3 S6 -73.8(2)
N2 W1 Fe3 S6 9.0(4)
Fe2 W1 Fe3 S6 -138.2(2)
Fe1 W1 Fe3 S6 151.8(2)
N1 W1 Fe3 S3 18.0(5)
N3 W1 Fe3 S3 145.4(6)
S1 W1 Fe3 S3 -98.76(16)
S2 W1 Fe3 S3 162.30(18)
N2 W1 Fe3 S3 82.8(3)
Fe2 W1 Fe3 S3 -64.46(14)
Fe1 W1 Fe3 S3 -134.46(14)
N1 W1 Fe3 S2 -144.3(5)
N3 W1 Fe3 S2 -16.9(6)
S1 W1 Fe3 S2 98.94(15)
S3 W1 Fe3 S2 -162.30(18)
N2 W1 Fe3 S2 -79.5(3)
Fe2 W1 Fe3 S2 133.24(14)
Fe1 W1 Fe3 S2 63.24(13)
N1 W1 Fe3 Se1 117.8(5)
N3 W1 Fe3 Se1 -114.9(6)
S1 W1 Fe3 Se1 0.98(12)
S2 W1 Fe3 Se1 -97.95(15)
S3 W1 Fe3 Se1 99.74(15)
N2 W1 Fe3 Se1 -177.5(3)
Fe2 W1 Fe3 Se1 35.29(8)
Fe1 W1 Fe3 Se1 -34.72(8)
N1 W1 Fe3 Fe2 82.5(5)
N3 W1 Fe3 Fe2 -150.2(6)
S1 W1 Fe3 Fe2 -34.30(11)
S2 W1 Fe3 Fe2 -133.24(14)
S3 W1 Fe3 Fe2 64.46(14)
N2 W1 Fe3 Fe2 147.2(3)
Fe1 W1 Fe3 Fe2 -70.00(8)
N1 W1 Fe3 Fe1 152.5(5)
N3 W1 Fe3 Fe1 -80.2(6)
S1 W1 Fe3 Fe1 35.70(11)
S2 W1 Fe3 Fe1 -63.24(13)
S3 W1 Fe3 Fe1 134.46(14)
N2 W1 Fe3 Fe1 -142.8(3)
Fe2 W1 Fe3 Fe1 70.00(8)
S5 Fe2 Fe3 S6 -13.6(5)
S1 Fe2 Fe3 S6 169.8(2)
S3 Fe2 Fe3 S6 67.6(3)
Se1 Fe2 Fe3 S6 -87.7(3)
W1 Fe2 Fe3 S6 134.8(3)
Fe1 Fe2 Fe3 S6 -155.4(3)
S5 Fe2 Fe3 S3 -81.2(4)
S1 Fe2 Fe3 S3 102.22(17)
Se1 Fe2 Fe3 S3 -155.33(14)
W1 Fe2 Fe3 S3 67.18(12)
Fe1 Fe2 Fe3 S3 136.97(14)
S5 Fe2 Fe3 S2 174.5(4)
S1 Fe2 Fe3 S2 -2.05(17)
S3 Fe2 Fe3 S2 -104.27(17)
Se1 Fe2 Fe3 S2 100.40(13)
W1 Fe2 Fe3 S2 -37.10(12)
Fe1 Fe2 Fe3 S2 32.70(13)
S5 Fe2 Fe3 Se1 74.1(4)
S1 Fe2 Fe3 Se1 -102.45(13)
S3 Fe2 Fe3 Se1 155.33(14)
W1 Fe2 Fe3 Se1 -137.50(8)
Fe1 Fe2 Fe3 Se1 -67.70(8)
S5 Fe2 Fe3 W1 -148.4(4)
S1 Fe2 Fe3 W1 35.05(11)
S3 Fe2 Fe3 W1 -67.18(12)
Se1 Fe2 Fe3 W1 137.50(8)
Fe1 Fe2 Fe3 W1 69.80(7)
S5 Fe2 Fe3 Fe1 141.8(4)
S1 Fe2 Fe3 Fe1 -34.75(12)
S3 Fe2 Fe3 Fe1 -136.97(14)
Se1 Fe2 Fe3 Fe1 67.70(8)
W1 Fe2 Fe3 Fe1 -69.80(7)
S2 Fe1 Fe3 S6 -73.7(3)
S4 Fe1 Fe3 S6 0.3(5)
S1 Fe1 Fe3 S6 -177.0(3)
Se1 Fe1 Fe3 S6 80.8(3)
W1 Fe1 Fe3 S6 -141.1(3)
Fe2 Fe1 Fe3 S6 148.8(3)
S2 Fe1 Fe3 S3 103.82(18)
S4 Fe1 Fe3 S3 177.8(3)
S1 Fe1 Fe3 S3 0.48(17)
Se1 Fe1 Fe3 S3 -101.71(14)
W1 Fe1 Fe3 S3 36.42(12)
Fe2 Fe1 Fe3 S3 -33.76(13)
S4 Fe1 Fe3 S2 74.0(3)
S1 Fe1 Fe3 S2 -103.33(17)
Se1 Fe1 Fe3 S2 154.47(15)
W1 Fe1 Fe3 S2 -67.39(13)
Fe2 Fe1 Fe3 S2 -137.57(15)
S2 Fe1 Fe3 Se1 -154.47(15)
S4 Fe1 Fe3 Se1 -80.5(3)
S1 Fe1 Fe3 Se1 102.20(13)
W1 Fe1 Fe3 Se1 138.14(9)
Fe2 Fe1 Fe3 Se1 67.96(8)
S2 Fe1 Fe3 W1 67.39(13)
S4 Fe1 Fe3 W1 141.4(3)
S1 Fe1 Fe3 W1 -35.94(11)
Se1 Fe1 Fe3 W1 -138.14(9)
Fe2 Fe1 Fe3 W1 -70.18(7)
S2 Fe1 Fe3 Fe2 137.57(15)
S4 Fe1 Fe3 Fe2 -148.4(3)
S1 Fe1 Fe3 Fe2 34.24(12)
Se1 Fe1 Fe3 Fe2 -67.96(8)
W1 Fe1 Fe3 Fe2 70.18(7)
S5 Fe2 S1 Fe1 -140.50(15)
S3 Fe2 S1 Fe1 93.47(15)
Se1 Fe2 S1 Fe1 -18.05(12)
W1 Fe2 S1 Fe1 75.84(10)
Fe3 Fe2 S1 Fe1 38.07(12)
S5 Fe2 S1 W1 143.67(14)
S3 Fe2 S1 W1 17.63(15)
Se1 Fe2 S1 W1 -93.89(11)
Fe1 Fe2 S1 W1 -75.84(10)
Fe3 Fe2 S1 W1 -37.77(11)
S2 Fe1 S1 Fe2 -92.50(15)
S4 Fe1 S1 Fe2 144.11(15)
Se1 Fe1 S1 Fe2 17.88(12)
W1 Fe1 S1 Fe2 -76.07(10)
Fe3 Fe1 S1 Fe2 -37.37(12)
S2 Fe1 S1 W1 -16.43(15)
S4 Fe1 S1 W1 -139.83(14)
Se1 Fe1 S1 W1 93.94(10)
Fe2 Fe1 S1 W1 76.07(10)
Fe3 Fe1 S1 W1 38.69(10)
N1 W1 S1 Fe2 -110.2(3)
N3 W1 S1 Fe2 -172.4(3)
S2 W1 S1 Fe2 92.55(13)
S3 W1 S1 Fe2 -16.86(15)
N2 W1 S1 Fe2 -145.3(6)
Fe1 W1 S1 Fe2 76.96(11)
Fe3 W1 S1 Fe2 37.66(11)
N1 W1 S1 Fe1 172.8(3)
N3 W1 S1 Fe1 110.6(3)
S2 W1 S1 Fe1 15.59(14)
S3 W1 S1 Fe1 -93.82(15)
N2 W1 S1 Fe1 137.7(6)
Fe2 W1 S1 Fe1 -76.96(11)
Fe3 W1 S1 Fe1 -39.30(11)
S4 Fe1 S2 Fe3 -146.88(16)
S1 Fe1 S2 Fe3 92.16(15)
Se1 Fe1 S2 Fe3 -20.84(12)
W1 Fe1 S2 Fe3 75.96(10)
Fe2 Fe1 S2 Fe3 36.82(13)
S4 Fe1 S2 W1 137.16(15)
S1 Fe1 S2 W1 16.21(14)
Se1 Fe1 S2 W1 -96.80(10)
Fe2 Fe1 S2 W1 -39.14(11)
Fe3 Fe1 S2 W1 -75.96(10)
S6 Fe3 S2 Fe1 149.50(17)
S3 Fe3 S2 Fe1 -90.20(15)
Se1 Fe3 S2 Fe1 21.64(13)
W1 Fe3 S2 Fe1 -75.11(10)
Fe2 Fe3 S2 Fe1 -35.84(12)
S6 Fe3 S2 W1 -135.39(16)
S3 Fe3 S2 W1 -15.09(15)
Se1 Fe3 S2 W1 96.75(11)
Fe2 Fe3 S2 W1 39.27(11)
Fe1 Fe3 S2 W1 75.11(10)
N1 W1 S2 Fe1 -144.9(6)
N3 W1 S2 Fe1 -110.1(3)
S1 W1 S2 Fe1 -15.81(14)
S3 W1 S2 Fe1 93.77(15)
N2 W1 S2 Fe1 -171.2(3)
Fe2 W1 S2 Fe1 39.03(11)
Fe3 W1 S2 Fe1 79.28(12)
N1 W1 S2 Fe3 135.8(6)
N3 W1 S2 Fe3 170.6(3)
S1 W1 S2 Fe3 -95.09(13)
S3 W1 S2 Fe3 14.49(15)
N2 W1 S2 Fe3 109.5(3)
Fe2 W1 S2 Fe3 -40.26(11)
Fe1 W1 S2 Fe3 -79.28(12)
S5 Fe2 S3 Fe3 152.26(17)
S1 Fe2 S3 Fe3 -93.96(15)
Se1 Fe2 S3 Fe3 20.34(11)
W1 Fe2 S3 Fe3 -76.52(10)
Fe1 Fe2 S3 Fe3 -37.86(12)
S5 Fe2 S3 W1 -131.22(16)
S1 Fe2 S3 W1 -17.43(15)
Se1 Fe2 S3 W1 96.87(11)
Fe1 Fe2 S3 W1 38.66(11)
Fe3 Fe2 S3 W1 76.52(10)
S6 Fe3 S3 Fe2 -144.86(16)
S2 Fe3 S3 Fe2 89.76(15)
Se1 Fe3 S3 Fe2 -21.12(12)
W1 Fe3 S3 Fe2 74.70(9)
Fe1 Fe3 S3 Fe2 36.40(12)
S6 Fe3 S3 W1 140.44(15)
S2 Fe3 S3 W1 15.05(15)
Se1 Fe3 S3 W1 -95.82(11)
Fe2 Fe3 S3 W1 -74.70(9)
Fe1 Fe3 S3 W1 -38.31(11)
N1 W1 S3 Fe2 112.4(3)
N3 W1 S3 Fe2 141.0(6)
S1 W1 S3 Fe2 16.88(15)
S2 W1 S3 Fe2 -92.78(13)
N2 W1 S3 Fe2 174.2(3)
Fe1 W1 S3 Fe2 -38.51(11)
Fe3 W1 S3 Fe2 -78.23(14)
N1 W1 S3 Fe3 -169.4(3)
N3 W1 S3 Fe3 -140.7(6)
S1 W1 S3 Fe3 95.11(13)
S2 W1 S3 Fe3 -14.55(15)
N2 W1 S3 Fe3 -107.6(3)
Fe2 W1 S3 Fe3 78.23(14)
Fe1 W1 S3 Fe3 39.72(11)
S2 Fe1 S4 C16 -128.9(6)
S1 Fe1 S4 C16 -8.7(6)
Se1 Fe1 S4 C16 112.3(5)
W1 Fe1 S4 C16 -65.5(6)
Fe2 Fe1 S4 C16 44.9(6)
Fe3 Fe1 S4 C16 174.1(5)
S1 Fe2 S5 C18 -177.9(8)
S3 Fe2 S5 C18 -60.3(8)
Se1 Fe2 S5 C18 65.9(8)
W1 Fe2 S5 C18 -130.7(8)
Fe1 Fe2 S5 C18 134.0(8)
Fe3 Fe2 S5 C18 5.5(9)
S3 Fe3 S6 C20 167.8(6)
S2 Fe3 S6 C20 -72.0(6)
Se1 Fe3 S6 C20 50.1(6)
W1 Fe3 S6 C20 -136.8(6)
Fe2 Fe3 S6 C20 116.9(6)
Fe1 Fe3 S6 C20 -14.8(7)
N3 W1 N1 C1 19.0(7)
S1 W1 N1 C1 -71.9(8)
S2 W1 N1 C1 59.2(11)
S3 W1 N1 C1 -176.7(7)
N2 W1 N1 C1 89.4(8)
Fe2 W1 N1 C1 -124.9(7)
Fe1 W1 N1 C1 -60.9(10)
Fe3 W1 N1 C1 169.0(6)
N3 W1 N1 C2 -89.6(8)
S1 W1 N1 C2 179.4(7)
S2 W1 N1 C2 -49.4(11)
S3 W1 N1 C2 74.6(8)
N2 W1 N1 C2 -19.3(7)
Fe2 W1 N1 C2 126.4(7)
Fe1 W1 N1 C2 -169.6(6)
Fe3 W1 N1 C2 60.3(10)
N3 W1 N1 C4 144.3(13)
S1 W1 N1 C4 53.4(12)
S2 W1 N1 C4 -175.5(9)
S3 W1 N1 C4 -51.4(12)
N2 W1 N1 C4 -145.3(13)
Fe2 W1 N1 C4 0.4(13)
Fe1 W1 N1 C4 64.4(14)
Fe3 W1 N1 C4 -65.7(14)
N1 W1 N2 C3 -88.7(8)
N3 W1 N2 C3 -16.8(7)
S1 W1 N2 C3 -48.1(11)
S2 W1 N2 C3 76.9(7)
S3 W1 N2 C3 -178.6(7)
Fe2 W1 N2 C3 -169.9(6)
Fe1 W1 N2 C3 65.0(9)
Fe3 W1 N2 C3 128.9(7)
N1 W1 N2 C2 18.8(7)
N3 W1 N2 C2 90.7(9)
S1 W1 N2 C2 59.4(10)
S2 W1 N2 C2 -175.7(7)
S3 W1 N2 C2 -71.1(8)
Fe2 W1 N2 C2 -62.5(10)
Fe1 W1 N2 C2 172.5(6)
Fe3 W1 N2 C2 -123.6(7)
N1 W1 N2 C8 144.5(14)
N3 W1 N2 C8 -143.6(14)
S1 W1 N2 C8 -174.9(9)
S2 W1 N2 C8 -50.0(12)
S3 W1 N2 C8 54.5(12)
Fe2 W1 N2 C8 63.2(15)
Fe1 W1 N2 C8 -61.8(14)
Fe3 W1 N2 C8 2.0(13)
N1 W1 N3 C3 89.0(9)
S1 W1 N3 C3 -177.2(8)
S2 W1 N3 C3 -72.3(8)
S3 W1 N3 C3 56.1(11)
N2 W1 N3 C3 17.6(8)
Fe2 W1 N3 C3 171.8(6)
Fe1 W1 N3 C3 -124.4(7)
Fe3 W1 N3 C3 -58.7(11)
N1 W1 N3 C1 -18.5(7)
S1 W1 N3 C1 75.3(7)
S2 W1 N3 C1 -179.7(7)
S3 W1 N3 C1 -51.4(11)
N2 W1 N3 C1 -89.9(8)
Fe2 W1 N3 C1 64.4(10)
Fe1 W1 N3 C1 128.2(7)
Fe3 W1 N3 C1 -166.2(6)
N1 W1 N3 C12 -142.1(14)
S1 W1 N3 C12 -48.3(13)
S2 W1 N3 C12 56.7(13)
S3 W1 N3 C12 -175.0(9)
N2 W1 N3 C12 146.5(14)
Fe2 W1 N3 C12 -59.2(15)
Fe1 W1 N3 C12 4.6(13)
Fe3 W1 N3 C12 70.2(14)
C2 N1 C1 N3 68.8(14)
C4 N1 C1 N3 -169.0(11)
W1 N1 C1 N3 -27.1(10)
C3 N3 C1 N1 -68.8(13)
C12 N3 C1 N1 165.4(11)
W1 N3 C1 N1 26.8(10)
C1 N1 C2 N2 -67.0(14)
C4 N1 C2 N2 170.2(11)
W1 N1 C2 N2 27.5(10)
C3 N2 C2 N1 64.9(13)
C8 N2 C2 N1 -168.9(11)
W1 N2 C2 N1 -26.4(10)
C1 N3 C3 N2 67.5(13)
C12 N3 C3 N2 -167.0(12)
W1 N3 C3 N2 -25.2(11)
C2 N2 C3 N3 -66.7(14)
C8 N2 C3 N3 167.4(11)
W1 N2 C3 N3 24.3(10)
C1 N1 C4 C5 73.1(14)
C2 N1 C4 C5 -166.0(11)
W1 N1 C4 C5 -45.5(16)
C1 N1 C4 C6 -166.5(12)
C2 N1 C4 C6 -45.6(15)
W1 N1 C4 C6 74.9(15)
C1 N1 C4 C7 -48.4(15)
C2 N1 C4 C7 72.4(14)
W1 N1 C4 C7 -167.0(10)
C3 N2 C8 C9 171.1(12)
C2 N2 C8 C9 48.2(15)
W1 N2 C8 C9 -69.7(16)
C3 N2 C8 C11 -69.9(15)
C2 N2 C8 C11 167.2(12)
W1 N2 C8 C11 49.2(17)
C3 N2 C8 C10 52.7(15)
C2 N2 C8 C10 -70.1(14)
W1 N2 C8 C10 171.9(10)
C3 N3 C12 C15 -62.3(16)
C1 N3 C12 C15 60.1(16)
W1 N3 C12 C15 175.3(10)
C3 N3 C12 C14 57.9(16)
C1 N3 C12 C14 -179.7(12)
W1 N3 C12 C14 -64.6(16)
C3 N3 C12 C13 172.0(12)
C1 N3 C12 C13 -65.7(16)
W1 N3 C12 C13 49.5(18)
Fe1 S4 C16 C17B 170(2)
Fe1 S4 C16 C17 134.1(12)
Fe2 S5 C18 C19 -78.6(18)
Fe3 S6 C20 C21 88.7(13)
